data_1550697
loop_
_publ_author_name
'Shi, Donglei'
'Chen, Shuqiang'
'Dong, Biao'
'Zhang, Yanhui'
'Sheng, Chunquan'
'James, Tony D.'
'Guo, Yuan'

_publ_section_title
;
 Evaluation of HOCl-generating anticancer agents by an ultrasensitive
 dual-mode fluorescent probe
;
_journal_name_full 'Chemical Science'
_journal_paper_doi 10.1039/C9SC00180H
_journal_year 2019
_chemical_formula_moiety 'I, C15 H16 N O'
_chemical_formula_sum 'C15 H16 I N O'
_chemical_formula_weight 353.19
_space_group_crystal_system triclinic
_space_group_IT_number 2
_space_group_name_Hall '-P 1'
_space_group_name_H-M_alt 'P -1'
_symmetry_space_group_name_Hall '-P 1'
_symmetry_space_group_name_H-M 'P -1'
_atom_sites_solution_hydrogens geom
_atom_sites_solution_primary iterative
_audit_creation_date 2018-06-21
_audit_creation_method
;
Olex2 1.2
(compiled 2018.05.29 svn.r3508 for OlexSys, GUI svn.r5506)
;
_audit_update_record
;
2018-08-24 deposited with the CCDC.    2019-03-04 downloaded from the CCDC.
;
_cell_angle_alpha 88.060(2)
_cell_angle_beta 74.048(2)
_cell_angle_gamma 70.689(2)
_cell_formula_units_Z 2
_cell_length_a 7.2725(11)
_cell_length_b 10.5716(17)
_cell_length_c 10.5761(16)
_cell_measurement_reflns_used 2057
_cell_measurement_temperature 296(2)
_cell_measurement_theta_max 26.110
_cell_measurement_theta_min 2.954
_cell_volume 736.4(2)
_computing_cell_refinement 'SAINT v7.68A (Bruker, 2009)'
_computing_data_reduction 'SAINT v7.68A (Bruker, 2009)'
_computing_molecular_graphics 'Olex2 (Dolomanov et al., 2009)'
_computing_publication_material 'Olex2 (Dolomanov et al., 2009)'
_computing_structure_refinement 'ShelXL (Sheldrick, 2015)'
_computing_structure_solution 'olex2.solve (Bourhis et al., 2015)'
_diffrn_ambient_temperature 296.15
_diffrn_measured_fraction_theta_full 0.977
_diffrn_measured_fraction_theta_max 0.827
_diffrn_measurement_device_type 'CCD area detector'
_diffrn_measurement_method 'phi and omega scans'
_diffrn_radiation_monochromator graphite
_diffrn_radiation_type MoK\a
_diffrn_radiation_wavelength 0.71073
_diffrn_reflns_av_R_equivalents 0.0156
_diffrn_reflns_av_unetI/netI 0.0346
_diffrn_reflns_Laue_measured_fraction_full 0.977
_diffrn_reflns_Laue_measured_fraction_max 0.827
_diffrn_reflns_limit_h_max 9
_diffrn_reflns_limit_h_min -9
_diffrn_reflns_limit_k_max 9
_diffrn_reflns_limit_k_min -13
_diffrn_reflns_limit_l_max 13
_diffrn_reflns_limit_l_min -12
_diffrn_reflns_number 4107
_diffrn_reflns_point_group_measured_fraction_full 0.977
_diffrn_reflns_point_group_measured_fraction_max 0.827
_diffrn_reflns_theta_full 25.242
_diffrn_reflns_theta_max 28.128
_diffrn_reflns_theta_min 2.045
_exptl_absorpt_coefficient_mu 2.163
_exptl_absorpt_correction_T_max 0.7454
_exptl_absorpt_correction_T_min 0.5954
_exptl_absorpt_correction_type multi-scan
_exptl_absorpt_process_details
'SADABS-2008/1 (Bruker,2008) was used for absorption correction. wR2(int) was 0.0983 before and 0.0262 after correction. The Ratio of minimum to maximum transmission is 0.7988. The \l/2 correction factor is 0.0015.'
_exptl_crystal_colour colourless
_exptl_crystal_colour_primary colourless
_exptl_crystal_density_diffrn 1.593
_exptl_crystal_description block
_exptl_crystal_F_000 348
_exptl_crystal_size_max 0.14
_exptl_crystal_size_mid 0.12
_exptl_crystal_size_min 0.12
_refine_diff_density_max 0.745
_refine_diff_density_min -0.537
_refine_diff_density_rms 0.070
_refine_ls_extinction_method none
_refine_ls_goodness_of_fit_ref 1.034
_refine_ls_hydrogen_treatment constr
_refine_ls_matrix_type full
_refine_ls_number_parameters 166
_refine_ls_number_reflns 2982
_refine_ls_number_restraints 0
_refine_ls_restrained_S_all 1.034
_refine_ls_R_factor_all 0.0382
_refine_ls_R_factor_gt 0.0319
_refine_ls_shift/su_max 0.001
_refine_ls_shift/su_mean 0.000
_refine_ls_structure_factor_coef Fsqd
_refine_ls_weighting_details 'w=1/[\s^2^(Fo^2^)+(0.0388P)^2^+0.2551P] where P=(Fo^2^+2Fc^2^)/3'
_refine_ls_weighting_scheme calc
_refine_ls_wR_factor_gt 0.0764
_refine_ls_wR_factor_ref 0.0798
_reflns_Friedel_coverage 0.000
_reflns_number_gt 2583
_reflns_number_total 2982
_reflns_threshold_expression 'I > 2\s(I)'
_cod_data_source_file c9sc00180h2.cif
_cod_data_source_block 1
_cod_database_code 1550697
_shelx_shelxl_version_number 2018/3
_shelx_space_group_comment
;
The symmetry employed for this shelxl refinement is uniquely defined
by the following loop, which should always be used as a source of
symmetry information in preference to the above space-group names.
They are only intended as comments.
;
_shelx_estimated_absorpt_t_max 0.781
_shelx_estimated_absorpt_t_min 0.752
_olex2_refinement_description
;
1. Fixed Uiso
 At 1.2 times of:
  All C(H) groups
 At 1.5 times of:
  All C(H,H,H) groups, All O(H) groups
2.a Aromatic/amide H refined with riding coordinates:
 C006(H006), C007(H007), C008(H008), C009(H009), C00A(H00A), C00B(H00B),
 C00D(H00D), C00F(H00F), C00G(H00G)
2.b Idealised Me refined as rotating group:
 C00H(H00C,H00E,H00H), C00I(H00I,H00J,H00K)
2.c Idealised tetrahedral OH refined as rotating group:
 O002(H002)
;
_olex2_submission_special_instructions 'No special instructions were received'

loop_
_space_group_symop_operation_xyz
'x, y, z'
'-x, -y, -z'

loop_
_atom_site_label
_atom_site_type_symbol
_atom_site_fract_x
_atom_site_fract_y
_atom_site_fract_z
_atom_site_U_iso_or_equiv
_atom_site_adp_type
_atom_site_occupancy
_atom_site_site_symmetry_order
_atom_site_calc_flag
_atom_site_refinement_flags_posn
I001 I 0.35205(4) 0.81444(2) 0.75063(2) 0.05933(11) Uani 1 1 d .
O002 O 0.7182(4) 0.5658(3) 0.8230(3) 0.0644(7) Uani 1 1 d .
H002 H 0.628870 0.621989 0.798117 0.097 Uiso 1 1 calc GR
N003 N 0.7596(4) 0.7601(3) 0.1306(3) 0.0448(6) Uani 1 1 d .
C004 C 0.7580(5) 0.5817(3) 0.3278(3) 0.0398(7) Uani 1 1 d .
C005 C 0.7564(5) 0.4042(3) 0.6510(3) 0.0426(7) Uani 1 1 d .
C006 C 0.7587(5) 0.5017(3) 0.5504(3) 0.0431(7) Uani 1 1 d .
H006 H 0.760842 0.584670 0.575202 0.052 Uiso 1 1 calc R
C007 C 0.7429(5) 0.7140(3) 0.3530(3) 0.0444(7) Uani 1 1 d .
H007 H 0.731489 0.743723 0.437459 0.053 Uiso 1 1 calc R
C008 C 0.7581(5) 0.4840(3) 0.4264(3) 0.0451(7) Uani 1 1 d .
H008 H 0.757740 0.400716 0.401032 0.054 Uiso 1 1 calc R
C009 C 0.7702(5) 0.5455(3) 0.1987(3) 0.0440(7) Uani 1 1 d .
H009 H 0.777689 0.458801 0.178163 0.053 Uiso 1 1 calc R
C00A C 0.7450(5) 0.7998(3) 0.2537(3) 0.0483(8) Uani 1 1 d .
H00A H 0.736181 0.887557 0.271378 0.058 Uiso 1 1 calc R
C00B C 0.7742(5) 0.2713(4) 0.6211(3) 0.0489(8) Uani 1 1 d .
H00B H 0.785925 0.245969 0.535081 0.059 Uiso 1 1 calc R
C00C C 0.7339(5) 0.4404(4) 0.7833(3) 0.0481(8) Uani 1 1 d .
C00D C 0.7713(5) 0.6344(3) 0.1028(3) 0.0478(8) Uani 1 1 d .
H00D H 0.780268 0.608027 0.017707 0.057 Uiso 1 1 calc R
C00E C 0.7749(5) 0.1772(4) 0.7149(4) 0.0540(9) Uani 1 1 d .
C00F C 0.7354(6) 0.3463(4) 0.8769(4) 0.0563(9) Uani 1 1 d .
H00F H 0.722008 0.370861 0.963474 0.068 Uiso 1 1 calc R
C00G C 0.7563(6) 0.2184(4) 0.8443(4) 0.0593(10) Uani 1 1 d .
H00G H 0.758377 0.156448 0.908905 0.071 Uiso 1 1 calc R
C00H C 0.7952(7) 0.0361(4) 0.6788(5) 0.0751(12) Uani 1 1 d .
H00C H 0.770888 0.032765 0.594405 0.113 Uiso 1 1 calc GR
H00E H 0.698080 0.007938 0.744062 0.113 Uiso 1 1 calc GR
H00H H 0.929760 -0.022713 0.674704 0.113 Uiso 1 1 calc GR
C00I C 0.7625(7) 0.8537(4) 0.0227(4) 0.0670(11) Uani 1 1 d .
H00I H 0.706896 0.944619 0.059617 0.101 Uiso 1 1 calc GR
H00J H 0.682664 0.840541 -0.031226 0.101 Uiso 1 1 calc GR
H00K H 0.899714 0.836398 -0.030174 0.101 Uiso 1 1 calc GR

loop_
_atom_site_aniso_label
_atom_site_aniso_U_11
_atom_site_aniso_U_22
_atom_site_aniso_U_33
_atom_site_aniso_U_23
_atom_site_aniso_U_13
_atom_site_aniso_U_12
I001 0.0798(2) 0.03645(13) 0.05883(18) 0.00180(10) -0.02328(13) -0.01234(11)
O002 0.0764(19) 0.0639(16) 0.0499(15) -0.0075(13) -0.0348(14) -0.0046(14)
N003 0.0496(15) 0.0405(14) 0.0437(16) 0.0085(11) -0.0190(13) -0.0100(12)
C004 0.0375(16) 0.0434(16) 0.0398(17) 0.0037(13) -0.0162(13) -0.0109(13)
C005 0.0375(16) 0.0540(19) 0.0362(17) 0.0062(14) -0.0146(13) -0.0122(14)
C006 0.0431(17) 0.0451(17) 0.0405(17) 0.0018(13) -0.0157(14) -0.0107(13)
C007 0.0521(19) 0.0427(17) 0.0376(17) -0.0036(13) -0.0161(15) -0.0113(14)
C008 0.0540(19) 0.0437(17) 0.0422(18) 0.0037(14) -0.0199(15) -0.0172(14)
C009 0.058(2) 0.0372(16) 0.0429(18) 0.0017(13) -0.0234(16) -0.0156(14)
C00A 0.056(2) 0.0391(17) 0.049(2) -0.0019(14) -0.0184(16) -0.0108(14)
C00B 0.0514(19) 0.056(2) 0.0428(19) 0.0077(15) -0.0191(16) -0.0174(16)
C00C 0.0420(18) 0.062(2) 0.0388(18) 0.0030(15) -0.0171(15) -0.0106(15)
C00D 0.060(2) 0.0470(18) 0.0382(18) 0.0002(14) -0.0197(16) -0.0150(15)
C00E 0.048(2) 0.055(2) 0.063(2) 0.0152(17) -0.0214(17) -0.0177(16)
C00F 0.055(2) 0.077(3) 0.0379(19) 0.0101(17) -0.0202(16) -0.0188(19)
C00G 0.059(2) 0.072(3) 0.052(2) 0.0261(19) -0.0246(18) -0.0238(19)
C00H 0.085(3) 0.057(2) 0.089(3) 0.025(2) -0.034(3) -0.026(2)
C00I 0.094(3) 0.052(2) 0.056(2) 0.0187(18) -0.031(2) -0.019(2)

loop_
_atom_type_symbol
_atom_type_description
_atom_type_scat_dispersion_real
_atom_type_scat_dispersion_imag
_atom_type_scat_source
C C 0.0033 0.0016 'International Tables Vol C Tables 4.2.6.8 and 6.1.1.4'
H H 0.0000 0.0000 'International Tables Vol C Tables 4.2.6.8 and 6.1.1.4'
I I -0.4742 1.8119 'International Tables Vol C Tables 4.2.6.8 and 6.1.1.4'
N N 0.0061 0.0033 'International Tables Vol C Tables 4.2.6.8 and 6.1.1.4'
O O 0.0106 0.0060 'International Tables Vol C Tables 4.2.6.8 and 6.1.1.4'

loop_
_geom_angle_atom_site_label_1
_geom_angle_atom_site_label_2
_geom_angle_atom_site_label_3
_geom_angle
C00A N003 C00I 121.2(3)
C00D N003 C00A 120.5(3)
C00D N003 C00I 118.3(3)
C007 C004 C008 123.8(3)
C007 C004 C009 116.5(3)
C009 C004 C008 119.6(3)
C00B C005 C006 121.6(3)
C00B C005 C00C 117.4(3)
C00C C005 C006 121.0(3)
C008 C006 C005 126.5(3)
C00A C007 C004 120.0(3)
C006 C008 C004 126.2(3)
C00D C009 C004 121.4(3)
N003 C00A C007 121.4(3)
C00E C00B C005 122.3(3)
O002 C00C C005 122.4(3)
O002 C00C C00F 117.2(3)
C00F C00C C005 120.3(3)
N003 C00D C009 120.1(3)
C00B C00E C00G 117.7(4)
C00B C00E C00H 120.7(4)
C00G C00E C00H 121.7(4)
C00G C00F C00C 120.7(3)
C00F C00G C00E 121.5(3)

loop_
_geom_bond_atom_site_label_1
_geom_bond_atom_site_label_2
_geom_bond_distance
O002 C00C 1.364(4)
N003 C00A 1.346(4)
N003 C00D 1.341(4)
N003 C00I 1.486(4)
C004 C007 1.395(4)
C004 C008 1.443(4)
C004 C009 1.402(4)
C005 C006 1.457(4)
C005 C00B 1.406(5)
C005 C00C 1.414(4)
C006 C008 1.332(4)
C007 C00A 1.364(5)
C009 C00D 1.359(5)
C00B C00E 1.382(5)
C00C C00F 1.379(5)
C00E C00G 1.407(5)
C00E C00H 1.502(6)
C00F C00G 1.355(6)
